data_7117464
loop_
_publ_author_name
'Liu, Jie'
'Dong, Huanli'
'Wang, Zongrui'
'Ji, Deyang'
'Cheng, Changli'
'Geng, Hua'
'Zhang, Hantang'
'Zhen, Yonggang'
'Jiang, Lang'
'Fu, Hongbing'
'Bo, Zhishan'
'Chen, Wei'
'Shuai, Zhigang'
'Hu, Wenping'

_publ_section_title
;
 Thin film field-effect transistors of 2,6-diphenyl anthracene (DPA)
;
_journal_coden_ASTM CHCOFS
_journal_issue 59
_journal_name_full
;
 Chemical Communications (Cambridge, United Kingdom)
;
_journal_page_first 11777
_journal_page_last 11779
_journal_paper_doi 10.1039/c4cc10348c
_journal_volume 51
_journal_year 2015
_chemical_formula_sum 'C26 H18'
_chemical_formula_weight 330.40
_space_group_IT_number 14
_symmetry_cell_setting monoclinic
_symmetry_space_group_name_Hall '-P 2ybc'
_symmetry_space_group_name_H-M 'P 1 21/c 1'
_atom_sites_solution_hydrogens geom
_atom_sites_solution_primary direct
_atom_sites_solution_secondary difmap
_audit_block_doi 10.5517/cc141l5y
_audit_creation_method SHELXL-97
_audit_update_record
;
2015-01-19 deposited with the CCDC.
2015-06-16 downloaded from the CCDC.
;
_cell_angle_alpha 90.00
_cell_angle_beta 90.646(9)
_cell_angle_gamma 90.00
_cell_formula_units_Z 2
_cell_length_a 17.973(8)
_cell_length_b 7.352(3)
_cell_length_c 6.245(3)
_cell_measurement_reflns_used 2089
_cell_measurement_temperature 113(2)
_cell_measurement_theta_max 27.9
_cell_measurement_theta_min 1.1
_cell_volume 825.1(6)
_computing_cell_refinement CrystalClear
_computing_data_collection CrystalClear
_computing_data_reduction CrystalClear
_computing_molecular_graphics 'Bruker SHELXTL'
_computing_publication_material 'CrystalStructure 3.8'
_computing_structure_refinement 'SHELXL-97 (Sheldrick, 1997)'
_computing_structure_solution 'SHELXS-97 (Sheldrick, 1990)'
_diffrn_ambient_temperature 113(2)
_diffrn_detector_area_resol_mean 14.22
_diffrn_measured_fraction_theta_full 0.999
_diffrn_measured_fraction_theta_max 0.999
_diffrn_measurement_device_type 'Rigaku Saturn724 CCD'
_diffrn_measurement_method '\w and \f scans'
_diffrn_radiation_monochromator multilayer
_diffrn_radiation_source 'rotating anode'
_diffrn_radiation_type MoK\a
_diffrn_radiation_wavelength 0.71073
_diffrn_reflns_av_R_equivalents 0.0561
_diffrn_reflns_av_sigmaI/netI 0.0507
_diffrn_reflns_limit_h_max 23
_diffrn_reflns_limit_h_min -23
_diffrn_reflns_limit_k_max 9
_diffrn_reflns_limit_k_min -9
_diffrn_reflns_limit_l_max 8
_diffrn_reflns_limit_l_min -8
_diffrn_reflns_number 9109
_diffrn_reflns_theta_full 27.88
_diffrn_reflns_theta_max 27.88
_diffrn_reflns_theta_min 1.13
_diffrn_standards_decay_% 0
_diffrn_standards_interval_count 0
_diffrn_standards_interval_time 0
_diffrn_standards_number 0
_exptl_absorpt_coefficient_mu 0.075
_exptl_absorpt_correction_T_max 0.9925
_exptl_absorpt_correction_T_min 0.9851
_exptl_absorpt_correction_type multi-scan
_exptl_absorpt_process_details CrystalClear
_exptl_crystal_colour Colorless
_exptl_crystal_density_diffrn 1.330
_exptl_crystal_density_method 'not measured'
_exptl_crystal_description Prism
_exptl_crystal_F_000 348
_exptl_crystal_size_max 0.20
_exptl_crystal_size_mid 0.20
_exptl_crystal_size_min 0.10
_refine_diff_density_max 0.210
_refine_diff_density_min -0.288
_refine_diff_density_rms 0.059
_refine_ls_extinction_method none
_refine_ls_goodness_of_fit_ref 1.071
_refine_ls_hydrogen_treatment constr
_refine_ls_matrix_type full
_refine_ls_number_parameters 118
_refine_ls_number_reflns 1970
_refine_ls_number_restraints 0
_refine_ls_restrained_S_all 1.071
_refine_ls_R_factor_all 0.0788
_refine_ls_R_factor_gt 0.0563
_refine_ls_shift/su_max 0.000
_refine_ls_shift/su_mean 0.000
_refine_ls_structure_factor_coef Fsqd
_refine_ls_weighting_details 'calc w=1/[\s^2^(Fo^2^)+(0.0740P)^2^+0.0000P] where P=(Fo^2^+2Fc^2^)/3'
_refine_ls_weighting_scheme calc
_refine_ls_wR_factor_gt 0.1314
_refine_ls_wR_factor_ref 0.1471
_reflns_number_gt 1532
_reflns_number_total 1970
_reflns_threshold_expression >2sigma(I)
_cod_data_source_file c4cc10348c2.cif
_cod_data_source_block m120602a1
_cod_original_sg_symbol_H-M P2(1)/c
_cod_database_code 7117464

loop_
_symmetry_equiv_pos_as_xyz
'x, y, z'
'-x, y+1/2, -z+1/2'
'-x, -y, -z'
'x, -y-1/2, z-1/2'

loop_
_atom_site_label
_atom_site_type_symbol
_atom_site_fract_x
_atom_site_fract_y
_atom_site_fract_z
_atom_site_U_iso_or_equiv
_atom_site_adp_type
_atom_site_occupancy
_atom_site_symmetry_multiplicity
_atom_site_calc_flag
_atom_site_refinement_flags
_atom_site_disorder_assembly
_atom_site_disorder_group
C1 C 0.15834(8) 0.6049(2) 0.4904(2) 0.0200(4) Uani 1 1 d . . .
H1 H 0.1707 0.6797 0.6096 0.024 Uiso 1 1 calc R . .
C2 C 0.08549(8) 0.6021(2) 0.4133(2) 0.0213(4) Uani 1 1 d . . .
H2 H 0.0486 0.6740 0.4807 0.026 Uiso 1 1 calc R . .
C3 C 0.06641(9) 0.4950(2) 0.2390(2) 0.0223(4) Uani 1 1 d . . .
H3 H 0.0165 0.4923 0.1874 0.027 Uiso 1 1 calc R . .
C4 C 0.12069(9) 0.3916(2) 0.1403(3) 0.0228(4) Uani 1 1 d . . .
H4 H 0.1081 0.3191 0.0193 0.027 Uiso 1 1 calc R . .
C5 C 0.19348(8) 0.3936(2) 0.2176(2) 0.0211(4) Uani 1 1 d . . .
H5 H 0.2301 0.3219 0.1488 0.025 Uiso 1 1 calc R . .
C6 C 0.21380(8) 0.4993(2) 0.3951(2) 0.0182(3) Uani 1 1 d . . .
C7 C 0.29169(8) 0.5030(2) 0.4786(2) 0.0174(3) Uani 1 1 d . . .
C8 C 0.30718(8) 0.5650(2) 0.6923(2) 0.0186(4) Uani 1 1 d . . .
H8 H 0.2669 0.5931 0.7836 0.022 Uiso 1 1 calc R . .
C9 C 0.37798(8) 0.5845(2) 0.7677(2) 0.0181(4) Uani 1 1 d . . .
H9 H 0.3861 0.6262 0.9100 0.022 Uiso 1 1 calc R . .
C10 C 0.44036(8) 0.5433(2) 0.6362(2) 0.0169(3) Uani 1 1 d . . .
C11 C 0.42604(8) 0.47218(19) 0.4253(2) 0.0165(3) Uani 1 1 d . . .
C12 C 0.35082(8) 0.4538(2) 0.3531(2) 0.0179(4) Uani 1 1 d . . .
H12 H 0.3413 0.4061 0.2141 0.022 Uiso 1 1 calc R . .
C13 C 0.51360(8) 0.5696(2) 0.7056(2) 0.0177(3) Uani 1 1 d . . .
H13 H 0.5227 0.6170 0.8450 0.021 Uiso 1 1 calc R . .

loop_
_atom_site_aniso_label
_atom_site_aniso_U_11
_atom_site_aniso_U_22
_atom_site_aniso_U_33
_atom_site_aniso_U_23
_atom_site_aniso_U_13
_atom_site_aniso_U_12
C1 0.0204(8) 0.0207(8) 0.0189(8) -0.0012(6) -0.0002(6) -0.0014(6)
C2 0.0180(8) 0.0235(9) 0.0224(8) 0.0021(6) 0.0013(6) 0.0006(6)
C3 0.0184(8) 0.0258(9) 0.0228(8) 0.0043(7) -0.0030(6) -0.0015(7)
C4 0.0236(8) 0.0239(9) 0.0208(8) -0.0018(6) -0.0038(6) -0.0018(7)
C5 0.0199(8) 0.0212(8) 0.0221(8) -0.0035(6) 0.0011(6) 0.0011(6)
C6 0.0180(8) 0.0181(8) 0.0185(7) 0.0023(6) 0.0007(6) -0.0015(6)
C7 0.0173(8) 0.0162(7) 0.0188(7) 0.0015(6) 0.0001(6) -0.0011(6)
C8 0.0192(8) 0.0196(8) 0.0171(7) -0.0011(6) 0.0012(6) -0.0002(6)
C9 0.0219(8) 0.0183(8) 0.0141(7) -0.0013(6) -0.0005(6) -0.0006(6)
C10 0.0185(8) 0.0149(8) 0.0172(7) 0.0011(6) -0.0010(6) 0.0010(6)
C11 0.0177(8) 0.0145(8) 0.0172(7) 0.0017(6) -0.0012(6) -0.0010(6)
C12 0.0190(8) 0.0167(8) 0.0180(7) -0.0009(6) -0.0018(6) -0.0006(6)
C13 0.0202(8) 0.0175(8) 0.0154(7) -0.0009(6) -0.0019(6) 0.0004(6)

loop_
_atom_type_symbol
_atom_type_description
_atom_type_scat_dispersion_real
_atom_type_scat_dispersion_imag
_atom_type_scat_source
C C 0.0033 0.0016 'International Tables Vol C Tables 4.2.6.8 and 6.1.1.4'
H H 0.0000 0.0000 'International Tables Vol C Tables 4.2.6.8 and 6.1.1.4'

loop_
_geom_angle_atom_site_label_1
_geom_angle_atom_site_label_2
_geom_angle_atom_site_label_3
_geom_angle
_geom_angle_site_symmetry_1
_geom_angle_site_symmetry_3
C2 C1 C6 121.07(15) . .
C2 C1 H1 119.5 . .
C6 C1 H1 119.5 . .
C3 C2 C1 120.36(15) . .
C3 C2 H2 119.8 . .
C1 C2 H2 119.8 . .
C2 C3 C4 119.50(15) . .
C2 C3 H3 120.2 . .
C4 C3 H3 120.2 . .
C3 C4 C5 120.24(15) . .
C3 C4 H4 119.9 . .
C5 C4 H4 119.9 . .
C4 C5 C6 121.19(14) . .
C4 C5 H5 119.4 . .
C6 C5 H5 119.4 . .
C5 C6 C1 117.63(14) . .
C5 C6 C7 121.57(14) . .
C1 C6 C7 120.79(14) . .
C12 C7 C8 118.06(14) . .
C12 C7 C6 121.68(14) . .
C8 C7 C6 120.22(13) . .
C9 C8 C7 121.80(14) . .
C9 C8 H8 119.1 . .
C7 C8 H8 119.1 . .
C8 C9 C10 121.04(14) . .
C8 C9 H9 119.5 . .
C10 C9 H9 119.5 . .
C13 C10 C9 122.39(14) . .
C13 C10 C11 119.59(14) . .
C9 C10 C11 118.02(14) . .
C13 C11 C12 122.15(14) 3_666 .
C13 C11 C10 118.89(14) 3_666 .
C12 C11 C10 118.91(14) . .
C7 C12 C11 122.01(15) . .
C7 C12 H12 119.0 . .
C11 C12 H12 119.0 . .
C10 C13 C11 121.52(14) . 3_666
C10 C13 H13 119.2 . .
C11 C13 H13 119.2 3_666 .

loop_
_geom_bond_atom_site_label_1
_geom_bond_atom_site_label_2
_geom_bond_distance
_geom_bond_site_symmetry_2
C1 C2 1.390(2) .
C1 C6 1.401(2) .
C1 H1 0.9500 .
C2 C3 1.383(2) .
C2 H2 0.9500 .
C3 C4 1.387(2) .
C3 H3 0.9500 .
C4 C5 1.390(2) .
C4 H4 0.9500 .
C5 C6 1.399(2) .
C5 H5 0.9500 .
C6 C7 1.489(2) .
C7 C12 1.376(2) .
C7 C8 1.434(2) .
C8 C9 1.360(2) .
C8 H8 0.9500 .
C9 C10 1.430(2) .
C9 H9 0.9500 .
C10 C13 1.395(2) .
C10 C11 1.437(2) .
C11 C13 1.400(2) 3_666
C11 C12 1.427(2) .
C12 H12 0.9500 .
C13 C11 1.400(2) 3_666
C13 H13 0.9500 .

loop_
_geom_torsion_atom_site_label_1
_geom_torsion_atom_site_label_2
_geom_torsion_atom_site_label_3
_geom_torsion_atom_site_label_4
_geom_torsion
_geom_torsion_site_symmetry_1
_geom_torsion_site_symmetry_2
_geom_torsion_site_symmetry_3
_geom_torsion_site_symmetry_4
C6 C1 C2 C3 -0.4(2) . . . .
C1 C2 C3 C4 -0.6(2) . . . .
C2 C3 C4 C5 0.9(2) . . . .
C3 C4 C5 C6 -0.2(2) . . . .
C4 C5 C6 C1 -0.8(2) . . . .
C4 C5 C6 C7 -179.74(14) . . . .
C2 C1 C6 C5 1.1(2) . . . .
C2 C1 C6 C7 -179.96(14) . . . .
C5 C6 C7 C12 21.2(2) . . . .
C1 C6 C7 C12 -157.69(15) . . . .
C5 C6 C7 C8 -161.06(14) . . . .
C1 C6 C7 C8 20.0(2) . . . .
C12 C7 C8 C9 3.4(2) . . . .
C6 C7 C8 C9 -174.42(14) . . . .
C7 C8 C9 C10 -0.1(2) . . . .
C8 C9 C10 C13 177.08(13) . . . .
C8 C9 C10 C11 -3.0(2) . . . .
C13 C10 C11 C13 0.2(2) . . . 3_666
C9 C10 C11 C13 -179.77(14) . . . 3_666
C13 C10 C11 C12 -177.20(13) . . . .
C9 C10 C11 C12 2.9(2) . . . .
C8 C7 C12 C11 -3.5(2) . . . .
C6 C7 C12 C11 174.32(13) . . . .
C13 C11 C12 C7 -176.91(14) 3_666 . . .
C10 C11 C12 C7 0.4(2) . . . .
C9 C10 C13 C11 179.76(15) . . . 3_666
C11 C10 C13 C11 -0.2(2) . . . 3_666
